data_4330438
loop_
_publ_author_name
'Sandeep K. Kondaveeti'
'Shivaiah Vaddypally'
'Carol Lam'
'Daigorou Hirai'
'Ni Ni'
'Robert J. Cava'
'Michael J. Zdilla'

_publ_section_title
;
 Synthesis, Structure, and Magnetic Studies of Manganese-Oxygen Clusters
 of Reduced Coordination Number, Featuring an Unchelated, 5-Coordinate
 Octanuclear Manganese Cluster with Water-Derived Oxo Ligands
;
_journal_name_full 'Inorganic Chemistry'
_journal_page_first 10095
_journal_page_last 10104
_journal_paper_doi 10.1021/ic202448c
_journal_volume 51
_journal_year 2012
_chemical_formula_moiety 'C32 H62 Mn2 N2 O4 Si4'
_chemical_formula_sum 'C32 H62 Mn2 N2 O4 Si4'
_chemical_formula_weight 761.08
_chemical_name_systematic
; 
 ? 
;
_space_group_IT_number 2
_symmetry_cell_setting triclinic
_symmetry_space_group_name_Hall '-P 1'
_symmetry_space_group_name_H-M 'P -1'
_atom_sites_solution_hydrogens geom
_atom_sites_solution_primary direct
_atom_sites_solution_secondary difmap
_audit_creation_method SHELXL-97
_cell_angle_alpha 97.530(2)
_cell_angle_beta 106.0430(10)
_cell_angle_gamma 107.005(2)
_cell_formula_units_Z 1
_cell_length_a 8.8769(7)
_cell_length_b 10.9042(8)
_cell_length_c 12.3175(9)
_cell_measurement_reflns_used 9931
_cell_measurement_temperature 293(2)
_cell_measurement_theta_max 28.0585
_cell_measurement_theta_min 2.6415
_cell_volume 1066.23(14)
_computing_cell_refinement 'SAINT (Bruker-AXS)'
_computing_data_collection 'COSMO (Bruker-AXS)'
_computing_data_reduction 'SADABS (Bruker-AXS)'
_computing_molecular_graphics XP
_computing_publication_material 'APEX II report generator (Bruker-AXS)'
_computing_structure_refinement 'SHELXL-97 (Sheldrick, 2008)'
_computing_structure_solution 'SHELXS-97 (Sheldrick, 2008)'
_diffrn_ambient_temperature 293(2)
_diffrn_detector_area_resol_mean 8.333
_diffrn_measured_fraction_theta_full 0.970
_diffrn_measured_fraction_theta_max 0.970
_diffrn_measurement_device_type 'Kappa APEX II DUO'
_diffrn_measurement_method 'Omega scans'
_diffrn_radiation_monochromator graphite
_diffrn_radiation_source 'fine-focus sealed tube'
_diffrn_radiation_type MoK\a
_diffrn_radiation_wavelength 0.71073
_diffrn_reflns_av_R_equivalents 0.0175
_diffrn_reflns_av_sigmaI/netI 0.0185
_diffrn_reflns_limit_h_max 11
_diffrn_reflns_limit_h_min -11
_diffrn_reflns_limit_k_max 14
_diffrn_reflns_limit_k_min -14
_diffrn_reflns_limit_l_max 8
_diffrn_reflns_limit_l_min -16
_diffrn_reflns_number 14471
_diffrn_reflns_theta_full 28.06
_diffrn_reflns_theta_max 28.06
_diffrn_reflns_theta_min 2.57
_exptl_absorpt_coefficient_mu 0.737
_exptl_absorpt_correction_T_max 0.9434
_exptl_absorpt_correction_T_min 0.7984
_exptl_absorpt_correction_type multi-scan
_exptl_absorpt_process_details
;
 Estimated minimum and maximum transmission:  0.6204  0.7456
 The ratio of these values is more reliable than their absolute values!
 Additional spherical absorption correction applied with mu*r =  0.2000
 Lambda/2 correction factor = 0.0015 
;
_exptl_crystal_colour colorless
_exptl_crystal_density_diffrn 1.185
_exptl_crystal_description needle
_exptl_crystal_F_000 406
_exptl_crystal_size_max 0.32
_exptl_crystal_size_mid 0.21
_exptl_crystal_size_min 0.08
_refine_diff_density_max 0.359
_refine_diff_density_min -0.343
_refine_diff_density_rms 0.049
_refine_ls_extinction_method none
_refine_ls_goodness_of_fit_ref 1.154
_refine_ls_hydrogen_treatment constr
_refine_ls_matrix_type full
_refine_ls_number_parameters 205
_refine_ls_number_reflns 5028
_refine_ls_number_restraints 0
_refine_ls_restrained_S_all 1.154
_refine_ls_R_factor_all 0.0548
_refine_ls_R_factor_gt 0.0408
_refine_ls_shift/su_max 0.065
_refine_ls_shift/su_mean 0.003
_refine_ls_structure_factor_coef Fsqd
_refine_ls_weighting_details 'calc w=1/[\s^2^(Fo^2^)+(0.0366P)^2^+0.5566P] where P=(Fo^2^+2Fc^2^)/3'
_refine_ls_weighting_scheme calc
_refine_ls_wR_factor_gt 0.0958
_refine_ls_wR_factor_ref 0.1089
_reflns_number_gt 3999
_reflns_number_total 5028
_reflns_threshold_expression >2sigma(I)
_cod_data_source_file ic202448c_si_002_1.cif
_cod_data_source_block 1
_cod_database_code 4330438

loop_
_symmetry_equiv_pos_as_xyz
'x, y, z'
'-x, -y, -z'

loop_
_atom_site_label
_atom_site_type_symbol
_atom_site_fract_x
_atom_site_fract_y
_atom_site_fract_z
_atom_site_U_iso_or_equiv
_atom_site_adp_type
_atom_site_occupancy
_atom_site_symmetry_multiplicity
_atom_site_calc_flag
_atom_site_refinement_flags
Mn1 Mn 0.46947(4) 0.04807(3) 0.11829(3) 0.04658(11) Uani 1 1 d .
Si1 Si 0.32868(9) 0.21485(7) 0.26661(6) 0.05402(17) Uani 1 1 d .
Si2 Si 0.70063(9) 0.27324(8) 0.34940(5) 0.05955(19) Uani 1 1 d .
O1 O 0.3851(2) 0.04568(16) -0.05644(12) 0.0516(4) Uani 1 1 d .
O3 O 0.3209(3) -0.13315(17) 0.14473(15) 0.0680(5) Uani 1 1 d .
N1 N 0.5054(2) 0.19154(18) 0.25315(14) 0.0468(4) Uani 1 1 d .
C1 C 0.3271(3) 0.1326(2) -0.10867(19) 0.0525(5) Uani 1 1 d .
C2 C 0.2279(4) 0.0943(4) -0.2239(2) 0.0822(9) Uani 1 1 d .
H2 H 0.1978 0.0080 -0.2648 0.099 Uiso 1 1 calc R
C3 C 0.1731(6) 0.1831(5) -0.2788(3) 0.1132(14) Uani 1 1 d .
H3 H 0.1092 0.1566 -0.3572 0.136 Uiso 1 1 calc R
C4 C 0.2108(6) 0.3087(5) -0.2206(4) 0.1139(15) Uani 1 1 d .
H4 H 0.1723 0.3677 -0.2582 0.137 Uiso 1 1 calc R
C5 C 0.3062(6) 0.3470(4) -0.1057(4) 0.1064(13) Uani 1 1 d .
H5 H 0.3326 0.4328 -0.0651 0.128 Uiso 1 1 calc R
C6 C 0.3640(4) 0.2594(3) -0.0490(3) 0.0748(8) Uani 1 1 d .
H6 H 0.4278 0.2865 0.0293 0.090 Uiso 1 1 calc R
C13 C 0.2119(5) -0.2498(3) 0.0587(3) 0.0984(11) Uani 1 1 d .
H13A H 0.2633 -0.2695 0.0018 0.118 Uiso 1 1 calc R
H13B H 0.1076 -0.2388 0.0191 0.118 Uiso 1 1 calc R
C14 C 0.1820(7) -0.3562(4) 0.1200(4) 0.1372(19) Uani 1 1 d .
H14A H 0.0635 -0.3958 0.1070 0.165 Uiso 1 1 calc R
H14B H 0.2222 -0.4239 0.0928 0.165 Uiso 1 1 calc R
C15 C 0.2716(9) -0.2974(4) 0.2419(4) 0.162(3) Uani 1 1 d .
H15A H 0.1974 -0.3204 0.2866 0.194 Uiso 1 1 calc R
H15B H 0.3628 -0.3299 0.2688 0.194 Uiso 1 1 calc R
C16 C 0.3339(6) -0.1611(3) 0.2567(3) 0.1044(13) Uani 1 1 d .
H16A H 0.4496 -0.1261 0.3069 0.125 Uiso 1 1 calc R
H16B H 0.2701 -0.1206 0.2923 0.125 Uiso 1 1 calc R
C21 C 0.1410(3) 0.0976(3) 0.1460(3) 0.0798(8) Uani 1 1 d .
H21A H 0.1244 0.0093 0.1559 0.120 Uiso 1 1 calc R
H21B H 0.1580 0.1037 0.0729 0.120 Uiso 1 1 calc R
H21C H 0.0443 0.1196 0.1473 0.120 Uiso 1 1 calc R
C22 C 0.3237(5) 0.3832(3) 0.2544(3) 0.0858(9) Uani 1 1 d .
H22A H 0.3534 0.4045 0.1882 0.129 Uiso 1 1 calc R
H22B H 0.4018 0.4468 0.3234 0.129 Uiso 1 1 calc R
H22C H 0.2133 0.3846 0.2454 0.129 Uiso 1 1 calc R
C23 C 0.2963(5) 0.1887(4) 0.4071(3) 0.0871(9) Uani 1 1 d .
H23A H 0.3878 0.2512 0.4706 0.131 Uiso 1 1 calc R
H23B H 0.2905 0.1009 0.4139 0.131 Uiso 1 1 calc R
H23C H 0.1939 0.2007 0.4087 0.131 Uiso 1 1 calc R
C24 C 0.7276(4) 0.4365(3) 0.4388(3) 0.0926(11) Uani 1 1 d .
H24A H 0.6526 0.4234 0.4828 0.139 Uiso 1 1 calc R
H24B H 0.7034 0.4934 0.3884 0.139 Uiso 1 1 calc R
H24C H 0.8406 0.4760 0.4908 0.139 Uiso 1 1 calc R
C25 C 0.7644(6) 0.1759(5) 0.4580(3) 0.1116(14) Uani 1 1 d .
H25A H 0.7639 0.0939 0.4182 0.167 Uiso 1 1 calc R
H25B H 0.6871 0.1586 0.5002 0.167 Uiso 1 1 calc R
H25C H 0.8745 0.2254 0.5112 0.167 Uiso 1 1 calc R
C26 C 0.8546(4) 0.3067(4) 0.2703(3) 0.0921(11) Uani 1 1 d .
H26A H 0.8330 0.3663 0.2221 0.138 Uiso 1 1 calc R
H26B H 0.8443 0.2255 0.2228 0.138 Uiso 1 1 calc R
H26C H 0.9656 0.3455 0.3253 0.138 Uiso 1 1 calc R

loop_
_atom_site_aniso_label
_atom_site_aniso_U_11
_atom_site_aniso_U_22
_atom_site_aniso_U_33
_atom_site_aniso_U_23
_atom_site_aniso_U_13
_atom_site_aniso_U_12
Mn1 0.0646(2) 0.0490(2) 0.03193(16) 0.00677(13) 0.01783(14) 0.02722(16)
Si1 0.0607(4) 0.0585(4) 0.0507(3) 0.0062(3) 0.0250(3) 0.0286(3)
Si2 0.0595(4) 0.0748(5) 0.0369(3) -0.0056(3) 0.0091(3) 0.0269(3)
O1 0.0725(10) 0.0575(9) 0.0356(7) 0.0119(7) 0.0180(7) 0.0374(8)
O3 0.0962(13) 0.0531(10) 0.0509(9) 0.0118(8) 0.0286(9) 0.0166(9)
N1 0.0538(10) 0.0519(10) 0.0357(8) 0.0007(7) 0.0139(7) 0.0242(8)
C1 0.0640(13) 0.0660(14) 0.0448(11) 0.0214(10) 0.0243(10) 0.0377(12)
C2 0.102(2) 0.099(2) 0.0525(15) 0.0214(15) 0.0116(15) 0.057(2)
C3 0.135(3) 0.157(4) 0.073(2) 0.054(3) 0.018(2) 0.092(3)
C4 0.143(4) 0.138(4) 0.123(3) 0.088(3) 0.059(3) 0.098(3)
C5 0.143(4) 0.081(2) 0.129(3) 0.045(2) 0.055(3) 0.069(2)
C6 0.103(2) 0.0648(16) 0.0677(17) 0.0200(14) 0.0265(16) 0.0438(16)
C13 0.121(3) 0.073(2) 0.0660(19) 0.0020(16) 0.0074(18) 0.011(2)
C14 0.203(5) 0.063(2) 0.107(3) 0.009(2) 0.044(3) 0.002(3)
C15 0.314(8) 0.066(2) 0.084(3) 0.025(2) 0.063(4) 0.034(3)
C16 0.169(4) 0.074(2) 0.0589(18) 0.0235(16) 0.044(2) 0.017(2)
C21 0.0574(15) 0.097(2) 0.0802(19) 0.0053(17) 0.0195(14) 0.0297(15)
C22 0.103(2) 0.076(2) 0.103(2) 0.0218(18) 0.046(2) 0.0556(19)
C23 0.106(2) 0.102(2) 0.0745(19) 0.0195(18) 0.0559(18) 0.042(2)
C24 0.086(2) 0.086(2) 0.075(2) -0.0303(17) 0.0188(16) 0.0126(17)
C25 0.141(3) 0.149(4) 0.0492(17) 0.018(2) 0.0054(19) 0.085(3)
C26 0.0604(16) 0.117(3) 0.078(2) -0.0131(19) 0.0223(15) 0.0166(17)

loop_
_atom_type_symbol
_atom_type_description
_atom_type_scat_dispersion_real
_atom_type_scat_dispersion_imag
_atom_type_scat_source
C C 0.0033 0.0016 'International Tables Vol C Tables 4.2.6.8 and 6.1.1.4'
H H 0.0000 0.0000 'International Tables Vol C Tables 4.2.6.8 and 6.1.1.4'
Mn Mn 0.3368 0.7283 'International Tables Vol C Tables 4.2.6.8 and 6.1.1.4'
N N 0.0061 0.0033 'International Tables Vol C Tables 4.2.6.8 and 6.1.1.4'
O O 0.0106 0.0060 'International Tables Vol C Tables 4.2.6.8 and 6.1.1.4'
Si Si 0.0817 0.0704 'International Tables Vol C Tables 4.2.6.8 and 6.1.1.4'

loop_
_geom_angle_atom_site_label_1
_geom_angle_atom_site_label_2
_geom_angle_atom_site_label_3
_geom_angle
_geom_angle_site_symmetry_1
_geom_angle_site_symmetry_3
N1 Mn1 O1 127.46(7) . .
N1 Mn1 O1 137.17(7) . 2_655
O1 Mn1 O1 79.33(6) . 2_655
N1 Mn1 O3 106.70(7) . .
O1 Mn1 O3 108.03(7) . .
O1 Mn1 O3 91.62(7) 2_655 .
N1 Mn1 Mn1 150.69(6) . 2_655
O1 Mn1 Mn1 40.01(4) . 2_655
O1 Mn1 Mn1 39.31(4) 2_655 2_655
O3 Mn1 Mn1 102.59(5) . 2_655
N1 Si1 C23 113.33(13) . .
N1 Si1 C21 109.90(11) . .
C23 Si1 C21 107.60(16) . .
N1 Si1 C22 113.15(13) . .
C23 Si1 C22 107.09(16) . .
C21 Si1 C22 105.33(16) . .
N1 Si2 C26 109.76(12) . .
N1 Si2 C25 111.93(17) . .
C26 Si2 C25 108.35(19) . .
N1 Si2 C24 114.64(13) . .
C26 Si2 C24 106.73(17) . .
C25 Si2 C24 105.09(18) . .
C1 O1 Mn1 129.27(13) . .
C1 O1 Mn1 122.41(13) . 2_655
Mn1 O1 Mn1 100.67(6) . 2_655
C13 O3 C16 108.2(2) . .
C13 O3 Mn1 127.63(19) . .
C16 O3 Mn1 123.71(18) . .
Si2 N1 Si1 124.39(10) . .
Si2 N1 Mn1 119.91(10) . .
Si1 N1 Mn1 115.57(10) . .
O1 C1 C2 120.0(2) . .
O1 C1 C6 121.5(2) . .
C2 C1 C6 118.6(3) . .
C3 C2 C1 120.4(3) . .
C3 C2 H2 119.8 . .
C1 C2 H2 119.8 . .
C4 C3 C2 121.1(4) . .
C4 C3 H3 119.4 . .
C2 C3 H3 119.4 . .
C3 C4 C5 119.0(3) . .
C3 C4 H4 120.5 . .
C5 C4 H4 120.5 . .
C4 C5 C6 120.8(4) . .
C4 C5 H5 119.6 . .
C6 C5 H5 119.6 . .
C1 C6 C5 120.1(3) . .
C1 C6 H6 120.0 . .
C5 C6 H6 120.0 . .
O3 C13 C14 106.5(3) . .
O3 C13 H13A 110.4 . .
C14 C13 H13A 110.4 . .
O3 C13 H13B 110.4 . .
C14 C13 H13B 110.4 . .
H13A C13 H13B 108.6 . .
C15 C14 C13 106.7(3) . .
C15 C14 H14A 110.4 . .
C13 C14 H14A 110.4 . .
C15 C14 H14B 110.4 . .
C13 C14 H14B 110.4 . .
H14A C14 H14B 108.6 . .
C16 C15 C14 108.5(4) . .
C16 C15 H15A 110.0 . .
C14 C15 H15A 110.0 . .
C16 C15 H15B 110.0 . .
C14 C15 H15B 110.0 . .
H15A C15 H15B 108.4 . .
C15 C16 O3 108.0(3) . .
C15 C16 H16A 110.1 . .
O3 C16 H16A 110.1 . .
C15 C16 H16B 110.1 . .
O3 C16 H16B 110.1 . .
H16A C16 H16B 108.4 . .
Si1 C21 H21A 109.5 . .
Si1 C21 H21B 109.5 . .
H21A C21 H21B 109.5 . .
Si1 C21 H21C 109.5 . .
H21A C21 H21C 109.5 . .
H21B C21 H21C 109.5 . .
Si1 C22 H22A 109.5 . .
Si1 C22 H22B 109.5 . .
H22A C22 H22B 109.5 . .
Si1 C22 H22C 109.5 . .
H22A C22 H22C 109.5 . .
H22B C22 H22C 109.5 . .
Si1 C23 H23A 109.5 . .
Si1 C23 H23B 109.5 . .
H23A C23 H23B 109.5 . .
Si1 C23 H23C 109.5 . .
H23A C23 H23C 109.5 . .
H23B C23 H23C 109.5 . .
Si2 C24 H24A 109.5 . .
Si2 C24 H24B 109.5 . .
H24A C24 H24B 109.5 . .
Si2 C24 H24C 109.5 . .
H24A C24 H24C 109.5 . .
H24B C24 H24C 109.5 . .
Si2 C25 H25A 109.5 . .
Si2 C25 H25B 109.5 . .
H25A C25 H25B 109.5 . .
Si2 C25 H25C 109.5 . .
H25A C25 H25C 109.5 . .
H25B C25 H25C 109.5 . .
Si2 C26 H26A 109.5 . .
Si2 C26 H26B 109.5 . .
H26A C26 H26B 109.5 . .
Si2 C26 H26C 109.5 . .
H26A C26 H26C 109.5 . .
H26B C26 H26C 109.5 . .

loop_
_geom_bond_atom_site_label_1
_geom_bond_atom_site_label_2
_geom_bond_distance
_geom_bond_site_symmetry_2
Mn1 N1 2.0106(17) .
Mn1 O1 2.0680(14) .
Mn1 O1 2.0987(15) 2_655
Mn1 O3 2.1523(18) .
Mn1 Mn1 3.2077(6) 2_655
Si1 N1 1.7089(19) .
Si1 C23 1.875(3) .
Si1 C21 1.873(3) .
Si1 C22 1.874(3) .
Si2 N1 1.6989(19) .
Si2 C26 1.868(3) .
Si2 C25 1.882(4) .
Si2 C24 1.879(3) .
O1 C1 1.356(3) .
O1 Mn1 2.0987(15) 2_655
O3 C13 1.427(4) .
O3 C16 1.432(3) .
C1 C2 1.380(4) .
C1 C6 1.377(4) .
C2 C3 1.377(5) .
C2 H2 0.9300 .
C3 C4 1.358(6) .
C3 H3 0.9300 .
C4 C5 1.367(6) .
C4 H4 0.9300 .
C5 C6 1.388(4) .
C5 H5 0.9300 .
C6 H6 0.9300 .
C13 C14 1.465(5) .
C13 H13A 0.9700 .
C13 H13B 0.9700 .
C14 C15 1.444(6) .
C14 H14A 0.9700 .
C14 H14B 0.9700 .
C15 C16 1.393(5) .
C15 H15A 0.9700 .
C15 H15B 0.9700 .
C16 H16A 0.9700 .
C16 H16B 0.9700 .
C21 H21A 0.9600 .
C21 H21B 0.9600 .
C21 H21C 0.9600 .
C22 H22A 0.9600 .
C22 H22B 0.9600 .
C22 H22C 0.9600 .
C23 H23A 0.9600 .
C23 H23B 0.9600 .
C23 H23C 0.9600 .
C24 H24A 0.9600 .
C24 H24B 0.9600 .
C24 H24C 0.9600 .
C25 H25A 0.9600 .
C25 H25B 0.9600 .
C25 H25C 0.9600 .
C26 H26A 0.9600 .
C26 H26B 0.9600 .
C26 H26C 0.9600 .

loop_
_geom_torsion_atom_site_label_1
_geom_torsion_atom_site_label_2
_geom_torsion_atom_site_label_3
_geom_torsion_atom_site_label_4
_geom_torsion
_geom_torsion_site_symmetry_1
_geom_torsion_site_symmetry_4
N1 Mn1 O1 C1 -6.4(2) . .
O1 Mn1 O1 C1 -149.2(2) 2_655 .
O3 Mn1 O1 C1 122.62(19) . .
Mn1 Mn1 O1 C1 -149.2(2) 2_655 .
N1 Mn1 O1 Mn1 142.73(8) . 2_655
O1 Mn1 O1 Mn1 0.0 2_655 2_655
O3 Mn1 O1 Mn1 -88.22(8) . 2_655
N1 Mn1 O3 C13 154.4(3) . .
O1 Mn1 O3 C13 14.4(3) . .
O1 Mn1 O3 C13 -64.9(3) 2_655 .
Mn1 Mn1 O3 C13 -26.8(3) 2_655 .
N1 Mn1 O3 C16 -34.3(3) . .
O1 Mn1 O3 C16 -174.3(3) . .
O1 Mn1 O3 C16 106.4(3) 2_655 .
Mn1 Mn1 O3 C16 144.5(3) 2_655 .
C26 Si2 N1 Si1 -143.75(18) . .
C25 Si2 N1 Si1 95.90(19) . .
C24 Si2 N1 Si1 -23.7(2) . .
C26 Si2 N1 Mn1 40.62(19) . .
C25 Si2 N1 Mn1 -79.73(18) . .
C24 Si2 N1 Mn1 160.71(15) . .
C23 Si1 N1 Si2 -56.31(19) . .
C21 Si1 N1 Si2 -176.72(16) . .
C22 Si1 N1 Si2 65.86(19) . .
C23 Si1 N1 Mn1 119.50(15) . .
C21 Si1 N1 Mn1 -0.92(17) . .
C22 Si1 N1 Mn1 -118.33(15) . .
O1 Mn1 N1 Si2 -116.21(11) . .
O1 Mn1 N1 Si2 2.70(18) 2_655 .
O3 Mn1 N1 Si2 114.23(12) . .
Mn1 Mn1 N1 Si2 -63.52(18) 2_655 .
O1 Mn1 N1 Si1 67.78(14) . .
O1 Mn1 N1 Si1 -173.31(8) 2_655 .
O3 Mn1 N1 Si1 -61.77(12) . .
Mn1 Mn1 N1 Si1 120.47(10) 2_655 .
Mn1 O1 C1 C2 -158.9(2) . .
Mn1 O1 C1 C2 57.7(3) 2_655 .
Mn1 O1 C1 C6 20.7(3) . .
Mn1 O1 C1 C6 -122.7(2) 2_655 .
O1 C1 C2 C3 -177.8(3) . .
C6 C1 C2 C3 2.6(5) . .
C1 C2 C3 C4 -2.0(7) . .
C2 C3 C4 C5 0.7(7) . .
C3 C4 C5 C6 0.0(7) . .
O1 C1 C6 C5 178.4(3) . .
C2 C1 C6 C5 -2.0(5) . .
C4 C5 C6 C1 0.7(6) . .
C16 O3 C13 C14 -9.8(5) . .
Mn1 O3 C13 C14 162.6(3) . .
O3 C13 C14 C15 1.5(6) . .
C13 C14 C15 C16 7.6(8) . .
C14 C15 C16 O3 -13.7(7) . .
C13 O3 C16 C15 14.8(6) . .
Mn1 O3 C16 C15 -158.0(4) . .
